data_1555425
loop_
_publ_author_name
'Kornev, Alexander N.'
'Sushev, Vyacheslav V.'
'Zolotareva, Natalia V.'
'Baranov, Evgenii V.'
'Fukin, Georgy K.'
'Abakumov, Gleb A.'

_publ_section_title
;
 Interaction of Azobenzene and Benzalaniline with Strong Amido Bases.
;
_journal_issue 24
_journal_name_full 'Organic letters'
_journal_page_first 6154
_journal_page_last 6157
_journal_paper_doi 10.1021/acs.orglett.5b02860
_journal_volume 17
_journal_year 2015
_chemical_formula_sum 'C39 H46 N2 Si2'
_chemical_formula_weight 598.96
_space_group_crystal_system orthorhombic
_space_group_IT_number 29
_space_group_name_Hall 'P 2c -2ac'
_space_group_name_H-M_alt 'P c a 21'
_atom_sites_solution_hydrogens geom
_atom_sites_solution_primary dual
_atom_sites_solution_secondary difmap
_audit_creation_method SHELXL-2014/7
_cell_angle_alpha 90
_cell_angle_beta 90
_cell_angle_gamma 90
_cell_formula_units_Z 4
_cell_length_a 13.9869(11)
_cell_length_b 12.5966(11)
_cell_length_c 19.4789(18)
_cell_measurement_reflns_used 9988
_cell_measurement_temperature 100(2)
_cell_measurement_theta_max 26.49
_cell_measurement_theta_min 2.65
_cell_volume 3431.9(5)
_computing_cell_refinement 'Bruker SAINT'
_computing_data_collection 'Bruker APEX2'
_computing_data_reduction 'Bruker SAINT'
_computing_molecular_graphics 'Bruker SHELXTL'
_computing_publication_material 'Bruker SHELXTL'
_computing_structure_refinement 'SHELXL-2014/7 (Sheldrick, 2014)'
_computing_structure_solution 'SHELXT-2014/4 (Sheldrick, 2014)'
_diffrn_ambient_temperature 100(2)
_diffrn_measured_fraction_theta_full 0.995
_diffrn_measured_fraction_theta_max 0.995
_diffrn_measurement_device_type 'Bruker D8 Quest with CMOS Detector'
_diffrn_measurement_method '\w scans'
_diffrn_radiation_monochromator graphite
_diffrn_radiation_type MoK\a
_diffrn_radiation_wavelength 0.71073
_diffrn_reflns_av_R_equivalents 0.0317
_diffrn_reflns_av_unetI/netI 0.0309
_diffrn_reflns_Laue_measured_fraction_full 0.995
_diffrn_reflns_Laue_measured_fraction_max 0.995
_diffrn_reflns_limit_h_max 17
_diffrn_reflns_limit_h_min -16
_diffrn_reflns_limit_k_max 15
_diffrn_reflns_limit_k_min -15
_diffrn_reflns_limit_l_max 24
_diffrn_reflns_limit_l_min -23
_diffrn_reflns_number 23143
_diffrn_reflns_point_group_measured_fraction_full 0.961
_diffrn_reflns_point_group_measured_fraction_max 0.960
_diffrn_reflns_theta_full 25.242
_diffrn_reflns_theta_max 25.997
_diffrn_reflns_theta_min 2.414
_diffrn_source 'microfocus tube'
_exptl_absorpt_coefficient_mu 0.132
_exptl_absorpt_correction_T_max 0.9494
_exptl_absorpt_correction_T_min 0.8485
_exptl_absorpt_correction_type multi-scan
_exptl_absorpt_process_details SADABS-2012/1
_exptl_crystal_colour colorless
_exptl_crystal_density_diffrn 1.159
_exptl_crystal_description prism
_exptl_crystal_F_000 1288
_exptl_crystal_size_max 0.900
_exptl_crystal_size_mid 0.370
_exptl_crystal_size_min 0.350
_refine_diff_density_max 0.264
_refine_diff_density_min -0.127
_refine_diff_density_rms 0.034
_refine_ls_abs_structure_details
;
 Flack x determined using 2607 quotients [(I+)-(I-)]/[(I+)+(I-)]
 (Parsons, Flack and Wagner, Acta Cryst. B69 (2013) 249-259).
;
_refine_ls_abs_structure_Flack 0.11(4)
_refine_ls_extinction_method none
_refine_ls_goodness_of_fit_ref 1.035
_refine_ls_hydrogen_treatment constr
_refine_ls_matrix_type full
_refine_ls_number_parameters 395
_refine_ls_number_reflns 6479
_refine_ls_number_restraints 1
_refine_ls_restrained_S_all 1.035
_refine_ls_R_factor_all 0.0340
_refine_ls_R_factor_gt 0.0299
_refine_ls_shift/su_max 0.000
_refine_ls_shift/su_mean 0.000
_refine_ls_structure_factor_coef Fsqd
_refine_ls_weighting_details 'w=1/[\s^2^(Fo^2^)+(0.0439P)^2^+0.2764P] where P=(Fo^2^+2Fc^2^)/3'
_refine_ls_weighting_scheme calc
_refine_ls_wR_factor_gt 0.0721
_refine_ls_wR_factor_ref 0.0740
_reflns_Friedel_coverage 0.868
_reflns_Friedel_fraction_full 0.925
_reflns_Friedel_fraction_max 0.921
_reflns_number_gt 6076
_reflns_number_total 6479
_reflns_threshold_expression 'I > 2\s(I)'
_cod_data_source_file ol5b02860_si_002.cif
_cod_data_source_block phnsime3
_cod_database_code 1555425
_shelx_shelxl_version_number 2014/7
_shelx_space_group_comment
;
The symmetry employed for this shelxl refinement is uniquely defined
by the following loop, which should always be used as a source of
symmetry information in preference to the above space-group names.
They are only intended as comments.
;
_shelx_estimated_absorpt_t_min 0.890
_shelx_estimated_absorpt_t_max 0.955

loop_
_space_group_symop_operation_xyz
'x, y, z'
'-x, -y, z+1/2'
'x+1/2, -y, z'
'-x+1/2, y, z+1/2'

loop_
_atom_site_label
_atom_site_type_symbol
_atom_site_fract_x
_atom_site_fract_y
_atom_site_fract_z
_atom_site_U_iso_or_equiv
_atom_site_adp_type
_atom_site_occupancy
_atom_site_site_symmetry_order
_atom_site_calc_flag
_atom_site_refinement_flags_posn
_atom_site_refinement_flags_adp
Si1 Si 0.35471(4) 0.70035(4) 0.40408(3) 0.01708(13) Uani 1 1 d . .
Si2 Si -0.04290(4) 0.80665(4) 0.41810(3) 0.01808(14) Uani 1 1 d . .
N1 N 0.25485(12) 0.77706(13) 0.43099(9) 0.0164(4) Uani 1 1 d . .
N2 N 0.05819(12) 0.72839(13) 0.43923(9) 0.0165(4) Uani 1 1 d . .
C1 C 0.20901(15) 0.76249(15) 0.49560(11) 0.0158(4) Uani 1 1 d . .
C2 C 0.11358(15) 0.74806(15) 0.49971(11) 0.0162(4) Uani 1 1 d . .
C3 C 0.27267(15) 0.76240(17) 0.55688(11) 0.0192(4) Uani 1 1 d . .
C4 C 0.34304(15) 0.83948(18) 0.56329(12) 0.0240(5) Uani 1 1 d . .
H4A H 0.3493 0.8929 0.5292 0.029 Uiso 1 1 calc R U
C5 C 0.40420(18) 0.8389(2) 0.61920(13) 0.0362(6) Uani 1 1 d . .
H5A H 0.4513 0.8928 0.6237 0.043 Uiso 1 1 calc R U
C6 C 0.39732(19) 0.7611(2) 0.66812(14) 0.0413(7) Uani 1 1 d . .
H6A H 0.4402 0.7604 0.7059 0.050 Uiso 1 1 calc R U
C7 C 0.32772(19) 0.6836(2) 0.66232(13) 0.0343(6) Uani 1 1 d . .
H7A H 0.3227 0.6297 0.6962 0.041 Uiso 1 1 calc R U
C8 C 0.26563(17) 0.68455(19) 0.60726(12) 0.0246(5) Uani 1 1 d . .
H8A H 0.2176 0.6315 0.6037 0.029 Uiso 1 1 calc R U
C9 C 0.05993(15) 0.74806(17) 0.56559(12) 0.0207(5) Uani 1 1 d . .
C10 C -0.01300(16) 0.67448(17) 0.57576(12) 0.0236(5) Uani 1 1 d . .
H10A H -0.0270 0.6239 0.5410 0.028 Uiso 1 1 calc R U
C11 C -0.06562(19) 0.6744(2) 0.63639(15) 0.0350(6) Uani 1 1 d . .
H11A H -0.1149 0.6235 0.6430 0.042 Uiso 1 1 calc R U
C12 C -0.04637(19) 0.7476(2) 0.68654(14) 0.0409(7) Uani 1 1 d . .
H12A H -0.0824 0.7472 0.7279 0.049 Uiso 1 1 calc R U
C13 C 0.0255(2) 0.8223(2) 0.67728(13) 0.0349(6) Uani 1 1 d . .
H13A H 0.0386 0.8730 0.7121 0.042 Uiso 1 1 calc R U
C14 C 0.07793(18) 0.82255(19) 0.61699(12) 0.0254(5) Uani 1 1 d . .
H14A H 0.1267 0.8740 0.6106 0.030 Uiso 1 1 calc R U
C15 C 0.22750(14) 0.86832(16) 0.39314(11) 0.0189(4) Uani 1 1 d . .
C16 C 0.23362(16) 0.87097(19) 0.32173(12) 0.0283(5) Uani 1 1 d . .
H16A H 0.2529 0.8093 0.2974 0.034 Uiso 1 1 calc R U
C17 C 0.21176(17) 0.9629(2) 0.28610(14) 0.0381(6) Uani 1 1 d . .
H17A H 0.2173 0.9638 0.2375 0.046 Uiso 1 1 calc R U
C18 C 0.18213(17) 1.0530(2) 0.31996(15) 0.0380(7) Uani 1 1 d . .
H18A H 0.1674 1.1158 0.2951 0.046 Uiso 1 1 calc R U
C19 C 0.17418(15) 1.05070(18) 0.39061(14) 0.0308(6) Uani 1 1 d . .
H19A H 0.1528 1.1121 0.4145 0.037 Uiso 1 1 calc R U
C20 C 0.19696(14) 0.96007(17) 0.42690(13) 0.0236(5) Uani 1 1 d . .
H20A H 0.1918 0.9601 0.4755 0.028 Uiso 1 1 calc R U
C21 C 0.38589(16) 0.59820(17) 0.46956(12) 0.0248(5) Uani 1 1 d . .
H21A H 0.3289 0.5563 0.4807 0.037 Uiso 1 1 calc R U
H21B H 0.4095 0.6333 0.5112 0.037 Uiso 1 1 calc R U
H21C H 0.4357 0.5513 0.4513 0.037 Uiso 1 1 calc R U
C22 C 0.45735(15) 0.79233(18) 0.39208(14) 0.0250(5) Uani 1 1 d . .
H22A H 0.4737 0.8251 0.4361 0.037 Uiso 1 1 calc R U
H22B H 0.4399 0.8477 0.3590 0.037 Uiso 1 1 calc R U
H22C H 0.5125 0.7526 0.3747 0.037 Uiso 1 1 calc R U
C23 C 0.33265(16) 0.62773(18) 0.32210(12) 0.0250(5) Uani 1 1 d . .
H23A H 0.2662 0.6031 0.3208 0.038 Uiso 1 1 calc R U
H23B H 0.3757 0.5665 0.3192 0.038 Uiso 1 1 calc R U
H23C H 0.3444 0.6754 0.2832 0.038 Uiso 1 1 calc R U
C24 C 0.07889(14) 0.63285(15) 0.40405(11) 0.0173(4) Uani 1 1 d . .
C25 C 0.12759(14) 0.54955(16) 0.43676(12) 0.0196(4) Uani 1 1 d . .
H25A H 0.1481 0.5581 0.4829 0.023 Uiso 1 1 calc R U
C26 C 0.14612(15) 0.45534(15) 0.40296(13) 0.0238(5) Uani 1 1 d . .
H26A H 0.1792 0.4001 0.4261 0.029 Uiso 1 1 calc R U
C27 C 0.11711(15) 0.44053(18) 0.33602(13) 0.0274(5) Uani 1 1 d . .
H27A H 0.1306 0.3759 0.3129 0.033 Uiso 1 1 calc R U
C28 C 0.06805(16) 0.52103(18) 0.30300(12) 0.0253(5) Uani 1 1 d . .
H28A H 0.0470 0.5112 0.2571 0.030 Uiso 1 1 calc R U
C29 C 0.04940(15) 0.61586(17) 0.33647(11) 0.0215(5) Uani 1 1 d . .
H29A H 0.0159 0.6704 0.3130 0.026 Uiso 1 1 calc R U
C30 C -0.05683(16) 0.91422(17) 0.48256(12) 0.0258(5) Uani 1 1 d . .
H30A H 0.0038 0.9525 0.4874 0.039 Uiso 1 1 calc R U
H30B H -0.0749 0.8834 0.5269 0.039 Uiso 1 1 calc R U
H30C H -0.1067 0.9635 0.4674 0.039 Uiso 1 1 calc R U
C31 C -0.15047(14) 0.71952(17) 0.41864(14) 0.0258(5) Uani 1 1 d . .
H31A H -0.1676 0.7024 0.4661 0.039 Uiso 1 1 calc R U
H31B H -0.1365 0.6539 0.3936 0.039 Uiso 1 1 calc R U
H31C H -0.2039 0.7565 0.3965 0.039 Uiso 1 1 calc R U
C32 C -0.03457(16) 0.87382(18) 0.33308(13) 0.0264(5) Uani 1 1 d . .
H32A H 0.0301 0.9020 0.3268 0.040 Uiso 1 1 calc R U
H32B H -0.0808 0.9322 0.3311 0.040 Uiso 1 1 calc R U
H32C H -0.0486 0.8226 0.2966 0.040 Uiso 1 1 calc R U
C1S C 0.66973(19) 0.7675(2) 0.62814(16) 0.0383(6) Uani 1 1 d . .
C2S C 0.6044(2) 0.5951(2) 0.60384(14) 0.0374(6) Uani 1 1 d . .
H2SA H 0.5742 0.5482 0.5725 0.045 Uiso 1 1 calc R U
C3S C 0.6270(2) 0.6964(2) 0.58352(15) 0.0398(6) Uani 1 1 d . .
H3SA H 0.6131 0.7182 0.5379 0.048 Uiso 1 1 calc R U
C4S C 0.62495(18) 0.5614(2) 0.66872(14) 0.0344(6) Uani 1 1 d . .
H4SA H 0.6102 0.4908 0.6823 0.041 Uiso 1 1 calc R U
C5S C 0.66695(18) 0.6299(2) 0.71410(14) 0.0374(6) Uani 1 1 d . .
H5SA H 0.6812 0.6069 0.7594 0.045 Uiso 1 1 calc R U
C6S C 0.68858(18) 0.7319(2) 0.69437(15) 0.0399(7) Uani 1 1 d . .
H6SA H 0.7170 0.7789 0.7266 0.048 Uiso 1 1 calc R U
C7S C 0.6947(3) 0.8791(3) 0.6064(2) 0.0787(12) Uani 1 1 d . .
H7SA H 0.6718 0.8914 0.5596 0.118 Uiso 1 1 calc R U
H7SB H 0.7642 0.8885 0.6080 0.118 Uiso 1 1 calc R U
H7SC H 0.6642 0.9298 0.6377 0.118 Uiso 1 1 calc R U

loop_
_atom_site_aniso_label
_atom_site_aniso_U_11
_atom_site_aniso_U_22
_atom_site_aniso_U_33
_atom_site_aniso_U_23
_atom_site_aniso_U_13
_atom_site_aniso_U_12
Si1 0.0134(3) 0.0179(3) 0.0200(3) -0.0021(2) 0.0012(2) -0.0007(2)
Si2 0.0131(3) 0.0163(3) 0.0248(3) 0.0001(2) 0.0005(2) 0.00084(19)
N1 0.0159(8) 0.0173(8) 0.0161(9) 0.0010(7) 0.0007(7) -0.0003(7)
N2 0.0146(8) 0.0161(8) 0.0187(9) 0.0003(7) 0.0009(7) 0.0003(6)
C1 0.0196(11) 0.0127(9) 0.0151(10) -0.0004(8) 0.0005(8) 0.0014(7)
C2 0.0194(10) 0.0120(9) 0.0171(11) 0.0008(8) 0.0022(8) -0.0002(7)
C3 0.0181(10) 0.0230(11) 0.0164(11) -0.0028(9) 0.0009(8) 0.0035(8)
C4 0.0248(12) 0.0264(12) 0.0208(12) -0.0019(10) -0.0001(9) -0.0016(9)
C5 0.0290(14) 0.0511(16) 0.0286(14) -0.0084(12) -0.0043(10) -0.0090(12)
C6 0.0327(14) 0.073(2) 0.0181(14) -0.0026(13) -0.0095(11) -0.0006(14)
C7 0.0325(13) 0.0517(16) 0.0189(12) 0.0079(11) 0.0012(10) 0.0076(12)
C8 0.0217(11) 0.0307(12) 0.0212(12) 0.0037(9) 0.0025(9) 0.0014(9)
C9 0.0199(11) 0.0233(11) 0.0189(11) 0.0025(9) 0.0038(8) 0.0064(9)
C10 0.0224(11) 0.0210(11) 0.0273(13) 0.0052(9) 0.0068(9) 0.0036(9)
C11 0.0330(14) 0.0324(13) 0.0395(16) 0.0118(12) 0.0181(12) 0.0057(11)
C12 0.0462(17) 0.0464(16) 0.0301(16) 0.0098(13) 0.0219(12) 0.0146(13)
C13 0.0449(16) 0.0369(14) 0.0230(13) -0.0034(11) 0.0080(11) 0.0123(12)
C14 0.0284(12) 0.0255(11) 0.0222(12) -0.0011(9) 0.0033(9) 0.0046(9)
C15 0.0119(9) 0.0225(10) 0.0224(12) 0.0056(9) 0.0007(8) -0.0021(7)
C16 0.0243(12) 0.0359(13) 0.0247(13) 0.0071(10) 0.0032(9) 0.0018(10)
C17 0.0276(13) 0.0551(17) 0.0317(15) 0.0224(13) -0.0017(11) -0.0012(12)
C18 0.0203(12) 0.0355(14) 0.0584(19) 0.0273(13) -0.0037(11) -0.0026(10)
C19 0.0158(11) 0.0214(11) 0.0552(18) 0.0095(11) -0.0013(10) -0.0008(8)
C20 0.0160(10) 0.0219(10) 0.0329(13) 0.0040(9) 0.0007(9) -0.0034(8)
C21 0.0200(11) 0.0233(11) 0.0310(13) 0.0015(10) 0.0002(9) 0.0055(9)
C22 0.0160(11) 0.0262(11) 0.0328(14) -0.0047(10) 0.0046(9) -0.0036(8)
C23 0.0206(11) 0.0282(12) 0.0262(13) -0.0065(10) 0.0032(9) 0.0007(9)
C24 0.0127(9) 0.0169(9) 0.0223(11) -0.0001(9) 0.0043(8) -0.0024(7)
C25 0.0153(10) 0.0198(10) 0.0235(11) -0.0004(8) 0.0009(8) -0.0013(8)
C26 0.0166(10) 0.0176(9) 0.0373(13) 0.0005(10) 0.0013(9) 0.0007(8)
C27 0.0201(11) 0.0234(11) 0.0389(15) -0.0130(10) 0.0081(10) -0.0050(9)
C28 0.0219(11) 0.0300(12) 0.0239(12) -0.0081(10) 0.0031(9) -0.0061(9)
C29 0.0186(11) 0.0251(11) 0.0207(12) 0.0006(9) 0.0008(8) -0.0007(8)
C30 0.0239(12) 0.0195(11) 0.0341(14) -0.0032(10) 0.0003(9) 0.0064(9)
C31 0.0143(10) 0.0245(10) 0.0386(16) 0.0026(11) 0.0001(10) -0.0005(8)
C32 0.0221(11) 0.0239(12) 0.0334(14) 0.0062(10) -0.0027(9) 0.0003(9)
C1S 0.0351(14) 0.0305(13) 0.0492(19) 0.0022(13) 0.0088(12) 0.0004(11)
C2S 0.0429(15) 0.0335(14) 0.0357(15) -0.0121(12) 0.0014(11) 0.0027(12)
C3S 0.0518(17) 0.0409(15) 0.0265(14) 0.0042(12) -0.0011(12) 0.0068(13)
C4S 0.0342(14) 0.0301(13) 0.0391(16) 0.0023(11) 0.0094(12) 0.0050(11)
C5S 0.0291(13) 0.0569(18) 0.0262(14) 0.0063(12) 0.0031(10) 0.0050(13)
C6S 0.0245(14) 0.0529(17) 0.0422(17) -0.0169(14) -0.0010(11) -0.0068(12)
C7S 0.085(3) 0.0436(19) 0.107(4) 0.017(2) 0.015(2) -0.0113(19)

loop_
_atom_type_symbol
_atom_type_description
_atom_type_scat_dispersion_real
_atom_type_scat_dispersion_imag
_atom_type_scat_source
C C 0.0033 0.0016 'International Tables Vol C Tables 4.2.6.8 and 6.1.1.4'
H H 0.0000 0.0000 'International Tables Vol C Tables 4.2.6.8 and 6.1.1.4'
N N 0.0061 0.0033 'International Tables Vol C Tables 4.2.6.8 and 6.1.1.4'
Si Si 0.0817 0.0704 'International Tables Vol C Tables 4.2.6.8 and 6.1.1.4'

loop_
_geom_angle_atom_site_label_1
_geom_angle_atom_site_label_2
_geom_angle_atom_site_label_3
_geom_angle
N1 Si1 C21 110.94(9)
N1 Si1 C23 112.89(9)
C21 Si1 C23 106.61(11)
N1 Si1 C22 107.76(9)
C21 Si1 C22 109.61(11)
C23 Si1 C22 109.00(11)
N2 Si2 C30 109.42(10)
N2 Si2 C32 114.15(10)
C30 Si2 C32 106.03(11)
N2 Si2 C31 108.39(9)
C30 Si2 C31 109.96(11)
C32 Si2 C31 108.85(11)
C15 N1 C1 116.26(16)
C15 N1 Si1 119.95(14)
C1 N1 Si1 122.98(13)
C2 N2 C24 115.79(16)
C2 N2 Si2 121.78(14)
C24 N2 Si2 121.60(14)
C2 C1 N1 121.00(19)
C2 C1 C3 122.94(19)
N1 C1 C3 116.05(17)
C1 C2 N2 120.65(19)
C1 C2 C9 123.41(19)
N2 C2 C9 115.92(17)
C8 C3 C4 118.7(2)
C8 C3 C1 121.58(19)
C4 C3 C1 119.70(19)
C5 C4 C3 120.3(2)
C5 C4 H4A 119.8
C3 C4 H4A 119.8
C6 C5 C4 120.5(2)
C6 C5 H5A 119.7
C4 C5 H5A 119.7
C5 C6 C7 119.8(2)
C5 C6 H6A 120.1
C7 C6 H6A 120.1
C8 C7 C6 120.0(2)
C8 C7 H7A 120.0
C6 C7 H7A 120.0
C7 C8 C3 120.7(2)
C7 C8 H8A 119.7
C3 C8 H8A 119.7
C14 C9 C10 118.5(2)
C14 C9 C2 121.9(2)
C10 C9 C2 119.5(2)
C9 C10 C11 120.6(2)
C9 C10 H10A 119.7
C11 C10 H10A 119.7
C12 C11 C10 120.0(2)
C12 C11 H11A 120.0
C10 C11 H11A 120.0
C11 C12 C13 120.4(2)
C11 C12 H12A 119.8
C13 C12 H12A 119.8
C12 C13 C14 119.7(2)
C12 C13 H13A 120.2
C14 C13 H13A 120.2
C13 C14 C9 120.8(2)
C13 C14 H14A 119.6
C9 C14 H14A 119.6
C20 C15 C16 117.9(2)
C20 C15 N1 120.6(2)
C16 C15 N1 121.4(2)
C15 C16 C17 120.5(2)
C15 C16 H16A 119.8
C17 C16 H16A 119.8
C18 C17 C16 121.1(3)
C18 C17 H17A 119.5
C16 C17 H17A 119.5
C17 C18 C19 119.0(2)
C17 C18 H18A 120.5
C19 C18 H18A 120.5
C18 C19 C20 120.6(2)
C18 C19 H19A 119.7
C20 C19 H19A 119.7
C15 C20 C19 120.9(2)
C15 C20 H20A 119.5
C19 C20 H20A 119.5
Si1 C21 H21A 109.5
Si1 C21 H21B 109.5
H21A C21 H21B 109.5
Si1 C21 H21C 109.5
H21A C21 H21C 109.5
H21B C21 H21C 109.5
Si1 C22 H22A 109.5
Si1 C22 H22B 109.5
H22A C22 H22B 109.5
Si1 C22 H22C 109.5
H22A C22 H22C 109.5
H22B C22 H22C 109.5
Si1 C23 H23A 109.5
Si1 C23 H23B 109.5
H23A C23 H23B 109.5
Si1 C23 H23C 109.5
H23A C23 H23C 109.5
H23B C23 H23C 109.5
C25 C24 C29 117.17(19)
C25 C24 N2 121.01(19)
C29 C24 N2 121.78(18)
C24 C25 C26 121.1(2)
C24 C25 H25A 119.4
C26 C25 H25A 119.4
C25 C26 C27 120.8(2)
C25 C26 H26A 119.6
C27 C26 H26A 119.6
C28 C27 C26 119.1(2)
C28 C27 H27A 120.4
C26 C27 H27A 120.4
C29 C28 C27 120.4(2)
C29 C28 H28A 119.8
C27 C28 H28A 119.8
C28 C29 C24 121.4(2)
C28 C29 H29A 119.3
C24 C29 H29A 119.3
Si2 C30 H30A 109.5
Si2 C30 H30B 109.5
H30A C30 H30B 109.5
Si2 C30 H30C 109.5
H30A C30 H30C 109.5
H30B C30 H30C 109.5
Si2 C31 H31A 109.5
Si2 C31 H31B 109.5
H31A C31 H31B 109.5
Si2 C31 H31C 109.5
H31A C31 H31C 109.5
H31B C31 H31C 109.5
Si2 C32 H32A 109.5
Si2 C32 H32B 109.5
H32A C32 H32B 109.5
Si2 C32 H32C 109.5
H32A C32 H32C 109.5
H32B C32 H32C 109.5
C3S C1S C6S 117.1(2)
C3S C1S C7S 121.8(3)
C6S C1S C7S 121.1(3)
C4S C2S C3S 120.6(3)
C4S C2S H2SA 119.7
C3S C2S H2SA 119.7
C2S C3S C1S 121.3(3)
C2S C3S H3SA 119.3
C1S C3S H3SA 119.3
C2S C4S C5S 119.5(3)
C2S C4S H4SA 120.3
C5S C4S H4SA 120.3
C6S C5S C4S 120.2(3)
C6S C5S H5SA 119.9
C4S C5S H5SA 119.9
C5S C6S C1S 121.3(3)
C5S C6S H6SA 119.4
C1S C6S H6SA 119.4
C1S C7S H7SA 109.5
C1S C7S H7SB 109.5
H7SA C7S H7SB 109.5
C1S C7S H7SC 109.5
H7SA C7S H7SC 109.5
H7SB C7S H7SC 109.5

loop_
_geom_bond_atom_site_label_1
_geom_bond_atom_site_label_2
_geom_bond_distance
Si1 N1 1.7776(17)
Si1 C21 1.863(2)
Si1 C23 1.866(2)
Si1 C22 1.860(2)
Si2 N2 1.7721(17)
Si2 C30 1.858(2)
Si2 C32 1.863(2)
Si2 C31 1.862(2)
N1 C15 1.418(3)
N1 C1 1.424(3)
N2 C2 1.432(3)
N2 C24 1.415(3)
C1 C2 1.349(3)
C1 C3 1.489(3)
C2 C9 1.487(3)
C3 C8 1.391(3)
C3 C4 1.388(3)
C4 C5 1.385(3)
C4 H4A 0.9500
C5 C6 1.370(4)
C5 H5A 0.9500
C6 C7 1.384(4)
C6 H6A 0.9500
C7 C8 1.380(3)
C7 H7A 0.9500
C8 H8A 0.9500
C9 C14 1.395(3)
C9 C10 1.392(3)
C10 C11 1.392(3)
C10 H10A 0.9500
C11 C12 1.370(4)
C11 H11A 0.9500
C12 C13 1.389(4)
C12 H12A 0.9500
C13 C14 1.385(3)
C13 H13A 0.9500
C14 H14A 0.9500
C15 C20 1.397(3)
C15 C16 1.394(3)
C16 C17 1.384(3)
C16 H16A 0.9500
C17 C18 1.377(4)
C17 H17A 0.9500
C18 C19 1.381(4)
C18 H18A 0.9500
C19 C20 1.380(3)
C19 H19A 0.9500
C20 H20A 0.9500
C21 H21A 0.9800
C21 H21B 0.9800
C21 H21C 0.9800
C22 H22A 0.9800
C22 H22B 0.9800
C22 H22C 0.9800
C23 H23A 0.9800
C23 H23B 0.9800
C23 H23C 0.9800
C24 C25 1.404(3)
C24 C29 1.396(3)
C25 C26 1.382(3)
C25 H25A 0.9500
C26 C27 1.378(4)
C26 H26A 0.9500
C27 C28 1.383(3)
C27 H27A 0.9500
C28 C29 1.386(3)
C28 H28A 0.9500
C29 H29A 0.9500
C30 H30A 0.9800
C30 H30B 0.9800
C30 H30C 0.9800
C31 H31A 0.9800
C31 H31B 0.9800
C31 H31C 0.9800
C32 H32A 0.9800
C32 H32B 0.9800
C32 H32C 0.9800
C1S C3S 1.383(4)
C1S C6S 1.391(4)
C1S C7S 1.509(4)
C2S C4S 1.364(4)
C2S C3S 1.373(4)
C2S H2SA 0.9500
C3S H3SA 0.9500
C4S C5S 1.368(4)
C4S H4SA 0.9500
C5S C6S 1.374(4)
C5S H5SA 0.9500
C6S H6SA 0.9500
C7S H7SA 0.9800
C7S H7SB 0.9800
C7S H7SC 0.9800
